data_4034791
loop_
_publ_author_name
'Liu, Zhuqing'
'Huang, Fei'
'Wu, Ping'
'Wang, Quannan'
'Yu, Zhengkun'

_publ_section_title
;
 Amide Bond Formation Assisted by Vicinal Alkylthio Migration in
 Enaminones: Metal- and CO-Free Synthesis of \a,\b-Unsaturated Amides.
;
_journal_issue 10
_journal_name_full 'The Journal of organic chemistry'
_journal_page_first 5731
_journal_page_last 5750
_journal_paper_doi 10.1021/acs.joc.8b00775
_journal_volume 83
_journal_year 2018
_chemical_formula_sum 'C15 H17 N O3 S'
_chemical_formula_weight 291.35
_space_group_crystal_system orthorhombic
_space_group_IT_number 61
_space_group_name_Hall '-P 2ac 2ab'
_space_group_name_H-M_alt 'P b c a'
_atom_sites_solution_hydrogens mixed
_audit_creation_method SHELXL-2013
_cell_angle_alpha 90
_cell_angle_beta 90
_cell_angle_gamma 90
_cell_formula_units_Z 8
_cell_length_a 9.6013(4)
_cell_length_b 15.5775(6)
_cell_length_c 20.8542(8)
_cell_measurement_reflns_used 3387
_cell_measurement_temperature 293(2)
_cell_measurement_theta_max 27.124
_cell_measurement_theta_min 3.815
_cell_volume 3119.0(2)
_computing_cell_refinement 'Bruker FRAMBO'
_computing_data_collection 'Bruker FRAMBO'
_computing_data_reduction 'Bruker SAINT'
_computing_molecular_graphics 'Bruker SHELXTL'
_computing_publication_material 'Bruker SHELXTL'
_computing_structure_refinement 'SHELXL-2013 (Sheldrick, 2013)'
_computing_structure_solution 'Bruker SHELXTL'
_diffrn_ambient_temperature 293(2)
_diffrn_measured_fraction_theta_full 0.999
_diffrn_measured_fraction_theta_max 0.999
_diffrn_measurement_device_type 'multiwire proportional'
_diffrn_measurement_method 'phi and omega scans'
_diffrn_radiation_type MoK\a
_diffrn_radiation_wavelength 0.71073
_diffrn_reflns_av_R_equivalents 0.0241
_diffrn_reflns_av_unetI/netI 0.0224
_diffrn_reflns_Laue_measured_fraction_full 0.999
_diffrn_reflns_Laue_measured_fraction_max 0.999
_diffrn_reflns_limit_h_max 11
_diffrn_reflns_limit_h_min -11
_diffrn_reflns_limit_k_max 14
_diffrn_reflns_limit_k_min -19
_diffrn_reflns_limit_l_max 25
_diffrn_reflns_limit_l_min -25
_diffrn_reflns_number 11004
_diffrn_reflns_point_group_measured_fraction_full 0.999
_diffrn_reflns_point_group_measured_fraction_max 0.999
_diffrn_reflns_theta_full 25.242
_diffrn_reflns_theta_max 25.998
_diffrn_reflns_theta_min 2.884
_exptl_absorpt_coefficient_mu 0.213
_exptl_absorpt_correction_T_max 1.0000
_exptl_absorpt_correction_T_min 0.7674
_exptl_absorpt_correction_type multi-scan
_exptl_absorpt_process_details sadabs
_exptl_crystal_density_diffrn 1.241
_exptl_crystal_description prismatic
_exptl_crystal_F_000 1232
_exptl_crystal_size_max 0.211
_exptl_crystal_size_mid 0.165
_exptl_crystal_size_min 0.114
_refine_diff_density_max 0.417
_refine_diff_density_min -0.300
_refine_diff_density_rms 0.040
_refine_ls_extinction_coef 0.0032(7)
_refine_ls_extinction_expression Fc^*^=kFc[1+0.001xFc^2^\l^3^/sin(2\q)]^-1/4^
_refine_ls_extinction_method SHELXL
_refine_ls_goodness_of_fit_ref 1.023
_refine_ls_hydrogen_treatment mixed
_refine_ls_matrix_type full
_refine_ls_number_parameters 188
_refine_ls_number_reflns 3060
_refine_ls_number_restraints 1
_refine_ls_restrained_S_all 1.023
_refine_ls_R_factor_all 0.0680
_refine_ls_R_factor_gt 0.0497
_refine_ls_shift/su_max 0.000
_refine_ls_shift/su_mean 0.000
_refine_ls_structure_factor_coef Fsqd
_refine_ls_weighting_details 'w=1/[\s^2^(Fo^2^)+(0.0669P)^2^+1.6867P] where P=(Fo^2^+2Fc^2^)/3'
_refine_ls_weighting_scheme calc
_refine_ls_wR_factor_gt 0.1300
_refine_ls_wR_factor_ref 0.1478
_reflns_Friedel_coverage 0.000
_reflns_number_gt 2332
_reflns_number_total 3060
_reflns_threshold_expression 'I > 2\s(I)'
_cod_data_source_file jo8b00775_si_002.cif
_cod_data_source_block HFE21
_cod_database_code 4034791
_shelx_space_group_comment
; 
The symmetry employed for this shelxl refinement is uniquely defined 
by the following loop, which should always be used as a source of 
symmetry information in preference to the above space-group names. 
They are only intended as comments. 
;
_shelxl_version_number 2013-4

loop_
_space_group_symop_operation_xyz
'x, y, z'
'-x+1/2, -y, z+1/2'
'-x, y+1/2, -z+1/2'
'x+1/2, -y+1/2, -z'
'-x, -y, -z'
'x-1/2, y, -z-1/2'
'x, -y-1/2, z-1/2'
'-x-1/2, y-1/2, z'

loop_
_atom_site_label
_atom_site_type_symbol
_atom_site_fract_x
_atom_site_fract_y
_atom_site_fract_z
_atom_site_U_iso_or_equiv
_atom_site_adp_type
_atom_site_occupancy
_atom_site_site_symmetry_order
_atom_site_calc_flag
_atom_site_refinement_flags_posn
_atom_site_refinement_flags_adp
S1 S 0.36191(7) 0.18517(4) 0.36188(3) 0.0621(3) Uani 1 1 d . .
N1 N 0.36644(19) 0.25250(13) 0.52035(9) 0.0482(5) Uani 1 1 d D .
O1 O 0.35655(16) 0.42441(10) 0.43181(9) 0.0565(5) Uani 1 1 d . .
O2 O 0.1289(2) 0.42653(13) 0.45310(11) 0.0792(6) Uani 1 1 d . .
O3 O 0.57509(16) 0.28048(11) 0.47612(9) 0.0614(5) Uani 1 1 d . .
C1 C 0.3132(3) 0.4616(2) 0.30075(18) 0.0887(10) Uani 1 1 d . .
H1 H 0.3672 0.4994 0.3247 0.106 Uiso 1 1 calc R U
C2 C 0.2685(4) 0.4834(3) 0.2397(2) 0.1253(18) Uani 1 1 d . .
H2 H 0.2948 0.5359 0.2223 0.150 Uiso 1 1 calc R U
C3 C 0.1861(5) 0.4290(4) 0.20444(19) 0.1225(18) Uani 1 1 d . .
H3 H 0.1582 0.4444 0.1633 0.147 Uiso 1 1 calc R U
C4 C 0.1450(4) 0.3521(3) 0.22986(15) 0.0952(11) Uani 1 1 d . .
H4 H 0.0874 0.3156 0.2066 0.114 Uiso 1 1 calc R U
C5 C 0.1901(3) 0.32884(19) 0.29064(13) 0.0661(7) Uani 1 1 d . .
H5 H 0.1619 0.2767 0.3080 0.079 Uiso 1 1 calc R U
C6 C 0.2760(2) 0.38205(16) 0.32553(12) 0.0542(6) Uani 1 1 d . .
C7 C 0.3339(2) 0.35648(14) 0.38809(11) 0.0474(5) Uani 1 1 d . .
C8 C 0.3787(2) 0.27966(14) 0.40724(10) 0.0431(5) Uani 1 1 d . .
C9 C 0.4488(2) 0.27118(13) 0.47153(10) 0.0427(5) Uani 1 1 d . .
C10 C 0.4200(3) 0.23871(17) 0.58458(11) 0.0612(6) Uani 1 1 d . .
H10A H 0.5074 0.2077 0.5818 0.073 Uiso 1 1 calc R U
H10B H 0.3548 0.2031 0.6082 0.073 Uiso 1 1 calc R U
C11 C 0.4433(3) 0.3202(2) 0.62093(13) 0.0701(7) Uani 1 1 d . .
H11 H 0.4842 0.3654 0.5987 0.084 Uiso 1 1 calc R U
C12 C 0.4128(4) 0.3336(3) 0.67890(16) 0.0948(10) Uani 1 1 d . .
H12A H 0.3717 0.2904 0.7032 0.114 Uiso 1 1 calc R U
H12B H 0.4314 0.3867 0.6974 0.114 Uiso 1 1 calc R U
C13 C 0.2414(3) 0.45470(15) 0.46262(12) 0.0568(6) Uani 1 1 d . .
C14 C 0.2767(4) 0.52600(18) 0.50715(17) 0.0862(9) Uani 1 1 d . .
H14A H 0.1964 0.5403 0.5325 0.129 Uiso 1 1 calc R U
H14B H 0.3051 0.5753 0.4829 0.129 Uiso 1 1 calc R U
H14C H 0.3512 0.5084 0.5349 0.129 Uiso 1 1 calc R U
C15 C 0.5083(3) 0.12165(19) 0.38713(17) 0.0816(9) Uani 1 1 d . .
H15A H 0.5931 0.1497 0.3747 0.122 Uiso 1 1 calc R U
H15B H 0.5036 0.0661 0.3673 0.122 Uiso 1 1 calc R U
H15C H 0.5063 0.1152 0.4329 0.122 Uiso 1 1 calc R U
H1A H 0.2839(17) 0.2473(15) 0.5142(11) 0.047(6) Uiso 1 1 d D .

loop_
_atom_site_aniso_label
_atom_site_aniso_U_11
_atom_site_aniso_U_22
_atom_site_aniso_U_33
_atom_site_aniso_U_23
_atom_site_aniso_U_13
_atom_site_aniso_U_12
S1 0.0768(5) 0.0534(4) 0.0562(4) -0.0113(3) -0.0100(3) 0.0096(3)
N1 0.0363(10) 0.0616(12) 0.0467(10) -0.0020(9) -0.0031(8) -0.0011(9)
O1 0.0494(9) 0.0431(9) 0.0771(11) -0.0078(8) -0.0063(8) -0.0021(7)
O2 0.0607(12) 0.0724(13) 0.1045(16) -0.0288(11) 0.0172(10) -0.0105(10)
O3 0.0324(8) 0.0729(11) 0.0788(12) -0.0013(9) -0.0039(7) -0.0021(7)
C1 0.0645(17) 0.086(2) 0.116(3) 0.049(2) -0.0028(17) -0.0008(16)
C2 0.083(3) 0.151(4) 0.141(4) 0.101(3) 0.013(3) 0.016(3)
C3 0.107(3) 0.188(5) 0.073(2) 0.052(3) 0.008(2) 0.060(3)
C4 0.100(3) 0.122(3) 0.0633(18) 0.001(2) -0.0194(17) 0.040(2)
C5 0.0662(16) 0.0738(17) 0.0582(14) 0.0013(13) -0.0080(13) 0.0129(14)
C6 0.0428(12) 0.0592(14) 0.0605(14) 0.0122(12) 0.0053(11) 0.0091(11)
C7 0.0407(11) 0.0473(12) 0.0543(12) -0.0002(10) 0.0022(10) -0.0018(10)
C8 0.0379(10) 0.0457(12) 0.0458(11) -0.0025(9) 0.0042(9) -0.0016(9)
C9 0.0320(10) 0.0401(11) 0.0561(12) -0.0055(9) -0.0034(9) 0.0013(8)
C10 0.0680(16) 0.0678(16) 0.0479(13) -0.0009(12) -0.0037(12) 0.0114(13)
C11 0.0713(18) 0.0824(19) 0.0566(15) -0.0021(14) -0.0080(13) 0.0032(15)
C12 0.110(3) 0.102(2) 0.072(2) -0.0165(18) 0.0012(19) 0.009(2)
C13 0.0618(16) 0.0408(12) 0.0679(15) -0.0006(11) 0.0002(13) -0.0005(12)
C14 0.095(2) 0.0621(18) 0.101(2) -0.0279(17) -0.0083(19) -0.0017(16)
C15 0.0771(19) 0.0630(17) 0.105(2) -0.0152(16) 0.0008(17) 0.0236(15)

loop_
_atom_type_symbol
_atom_type_description
_atom_type_scat_dispersion_real
_atom_type_scat_dispersion_imag
_atom_type_scat_source
C C 0.0033 0.0016 'International Tables Vol C Tables 4.2.6.8 and 6.1.1.4'
H H 0.0000 0.0000 'International Tables Vol C Tables 4.2.6.8 and 6.1.1.4'
N N 0.0061 0.0033 'International Tables Vol C Tables 4.2.6.8 and 6.1.1.4'
O O 0.0106 0.0060 'International Tables Vol C Tables 4.2.6.8 and 6.1.1.4'
S S 0.1246 0.1234 'International Tables Vol C Tables 4.2.6.8 and 6.1.1.4'

loop_
_geom_angle_atom_site_label_1
_geom_angle_atom_site_label_2
_geom_angle_atom_site_label_3
_geom_angle
C8 S1 C15 103.39(13)
C9 N1 C10 122.1(2)
C9 N1 H1A 119.2(17)
C10 N1 H1A 118.6(17)
C13 O1 C7 116.01(17)
C2 C1 C6 118.8(4)
C2 C1 H1 120.6
C6 C1 H1 120.6
C3 C2 C1 121.3(4)
C3 C2 H2 119.4
C1 C2 H2 119.4
C4 C3 C2 119.9(3)
C4 C3 H3 120.0
C2 C3 H3 120.0
C3 C4 C5 119.5(4)
C3 C4 H4 120.2
C5 C4 H4 120.2
C6 C5 C4 120.8(3)
C6 C5 H5 119.6
C4 C5 H5 119.6
C5 C6 C1 119.6(3)
C5 C6 C7 122.1(2)
C1 C6 C7 118.3(3)
C8 C7 O1 115.4(2)
C8 C7 C6 129.0(2)
O1 C7 C6 115.26(19)
C7 C8 C9 119.33(19)
C7 C8 S1 124.13(18)
C9 C8 S1 116.54(15)
O3 C9 N1 124.0(2)
O3 C9 C8 120.1(2)
N1 C9 C8 115.93(17)
N1 C10 C11 113.3(2)
N1 C10 H10A 108.9
C11 C10 H10A 108.9
N1 C10 H10B 108.9
C11 C10 H10B 108.9
H10A C10 H10B 107.7
C12 C11 C10 126.3(3)
C12 C11 H11 116.9
C10 C11 H11 116.9
C11 C12 H12A 120.0
C11 C12 H12B 120.0
H12A C12 H12B 120.0
O2 C13 O1 122.2(2)
O2 C13 C14 126.2(3)
O1 C13 C14 111.6(2)
C13 C14 H14A 109.5
C13 C14 H14B 109.5
H14A C14 H14B 109.5
C13 C14 H14C 109.5
H14A C14 H14C 109.5
H14B C14 H14C 109.5
S1 C15 H15A 109.5
S1 C15 H15B 109.5
H15A C15 H15B 109.5
S1 C15 H15C 109.5
H15A C15 H15C 109.5
H15B C15 H15C 109.5

loop_
_geom_bond_atom_site_label_1
_geom_bond_atom_site_label_2
_geom_bond_distance
S1 C8 1.757(2)
S1 C15 1.798(3)
N1 C9 1.322(3)
N1 C10 1.451(3)
N1 H1A 0.806(16)
O1 C13 1.363(3)
O1 C7 1.414(3)
O2 C13 1.183(3)
O3 C9 1.224(2)
C1 C2 1.386(5)
C1 C6 1.389(4)
C1 H1 0.9300
C2 C3 1.373(7)
C2 H2 0.9300
C3 C4 1.368(6)
C3 H3 0.9300
C4 C5 1.387(4)
C4 H4 0.9300
C5 C6 1.377(4)
C5 H5 0.9300
C6 C7 1.473(3)
C7 C8 1.333(3)
C8 C9 1.506(3)
C10 C11 1.496(4)
C10 H10A 0.9700
C10 H10B 0.9700
C11 C12 1.261(4)
C11 H11 0.9300
C12 H12A 0.9300
C12 H12B 0.9300
C13 C14 1.487(4)
C14 H14A 0.9600
C14 H14B 0.9600
C14 H14C 0.9600
C15 H15A 0.9600
C15 H15B 0.9600
C15 H15C 0.9600

loop_
_geom_hbond_atom_site_label_D
_geom_hbond_atom_site_label_H
_geom_hbond_atom_site_label_A
_geom_hbond_distance_DH
_geom_hbond_distance_HA
_geom_hbond_distance_DA
_geom_hbond_angle_DHA
_geom_hbond_site_symmetry_A
N1 H1A O3 0.806(16) 2.061(17) 2.845(2) 164(2) 4_456
C10 H10A O2 0.97 2.50 3.356(3) 146.8 4_556
N1 H1A O3 0.806(16) 2.061(17) 2.845(2) 164(2) 4_456
C10 H10A O2 0.97 2.50 3.356(3) 146.8 4_556
C10 H10A O2 0.97 2.50 3.356(3) 146.8 4_556
N1 H1A O3 0.806(16) 2.061(17) 2.845(2) 164(2) 4_456

loop_
_geom_torsion_atom_site_label_1
_geom_torsion_atom_site_label_2
_geom_torsion_atom_site_label_3
_geom_torsion_atom_site_label_4
_geom_torsion
C6 C1 C2 C3 1.5(6)
C1 C2 C3 C4 0.9(7)
C2 C3 C4 C5 -1.6(6)
C3 C4 C5 C6 -0.3(5)
C4 C5 C6 C1 2.8(4)
C4 C5 C6 C7 -175.4(2)
C2 C1 C6 C5 -3.4(4)
C2 C1 C6 C7 174.9(3)
C13 O1 C7 C8 -107.4(2)
C13 O1 C7 C6 78.0(2)
C5 C6 C7 C8 37.3(4)
C1 C6 C7 C8 -140.9(3)
C5 C6 C7 O1 -149.0(2)
C1 C6 C7 O1 32.8(3)
O1 C7 C8 C9 -0.5(3)
C6 C7 C8 C9 173.2(2)
O1 C7 C8 S1 179.61(14)
C6 C7 C8 S1 -6.7(3)
C15 S1 C8 C7 151.0(2)
C15 S1 C8 C9 -28.9(2)
C10 N1 C9 O3 -1.8(4)
C10 N1 C9 C8 177.3(2)
C7 C8 C9 O3 -89.3(3)
S1 C8 C9 O3 90.6(2)
C7 C8 C9 N1 91.5(3)
S1 C8 C9 N1 -88.6(2)
C9 N1 C10 C11 82.9(3)
N1 C10 C11 C12 137.3(3)
C7 O1 C13 O2 -0.6(4)
C7 O1 C13 C14 -179.8(2)
